data_1566364
loop_
_publ_author_name
'Tan, Jin-Fay'
'Bormann, Carl Thomas'
'Severin, Kay'
'Cramer, Nicolai'

_publ_section_title
;
 Chemo- and regio-divergent access to fluorinated 1-alkyl and 1-acyl
 triazenes from alkynyl triazenes
;
_journal_name_full 'Chemical Science'
_journal_paper_doi 10.1039/D2SC00294A
_journal_year 2022
_chemical_formula_moiety 'C15 H21 F2 N3 O'
_chemical_formula_sum 'C15 H21 F2 N3 O'
_chemical_formula_weight 297.35
_space_group_crystal_system triclinic
_space_group_IT_number 2
_space_group_name_Hall '-P 1'
_space_group_name_H-M_alt 'P -1'
_atom_sites_solution_hydrogens geom
_atom_sites_solution_primary dual
_atom_sites_solution_secondary difmap
_audit_creation_date 2021-07-30
_audit_creation_method
;
Olex2 1.3
(compiled 2020.11.12 svn.r5f609507 for OlexSys, GUI svn.r6272)
;
_audit_update_record
;
2022-01-13 deposited with the CCDC.	2022-02-09 downloaded from the CCDC.
;
_cell_angle_alpha 104.216(2)
_cell_angle_beta 114.117(2)
_cell_angle_gamma 101.164(2)
_cell_formula_units_Z 2
_cell_length_a 9.5957(2)
_cell_length_b 9.9111(3)
_cell_length_c 10.2433(2)
_cell_measurement_reflns_used 8522
_cell_measurement_temperature 140.00(10)
_cell_measurement_theta_max 74.4200
_cell_measurement_theta_min 4.8760
_cell_volume 812.95(4)
_computing_cell_refinement 'CrysAlisPro 1.171.41.113a (Rigaku OD, 2021)'
_computing_data_collection 'CrysAlisPro 1.171.41.113a (Rigaku OD, 2021)'
_computing_data_reduction 'CrysAlisPro 1.171.41.113a (Rigaku OD, 2021)'
_computing_molecular_graphics 'Olex2 1.3 (Dolomanov et al., 2009)'
_computing_publication_material 'Olex2 1.3 (Dolomanov et al., 2009)'
_computing_structure_refinement 'ShelXL 2018/3 (Sheldrick, 2015)'
_computing_structure_solution 'ShelXT 2018/2 (Sheldrick, 2015)'
_diffrn_ambient_environment N~2~
_diffrn_ambient_temperature 140.00(10)
_diffrn_detector 'Hybrid Pixel Array Detector'
_diffrn_detector_area_resol_mean 10.0000
_diffrn_detector_type 'HyPix-Arc 150'
_diffrn_measured_fraction_theta_full 0.995
_diffrn_measured_fraction_theta_max 0.976
_diffrn_measurement_details
;
List of Runs (angles in degrees, time in seconds):

  # Type    Start    End  Width  t~exp~   \w     \q     \k     \f   Frames
#--------------------------------------------------------------------------
  1  \w     44.00  88.00   0.50    0.50    --   65.75  15.00 120.00   88
  2  \w     49.00  88.00   0.50    1.00    --   76.97  15.00  90.00   78
  3  \w     54.00 108.00   0.50    1.00    --   76.97  15.00  30.00  108
  4  \w     67.00  93.00   0.50    1.00    --   76.97  15.00 -30.00   52
  5  \w     65.00 110.00   0.50    1.00    --   76.97   0.00 -90.00   90
  6  \w     40.00 106.00   0.50    0.50    --   65.75  15.00-120.00  132
  7  \w     39.00 100.00   0.50    0.50    --   65.75   0.00-150.00  122
  8  \w     53.00 117.00   0.50    1.00    --   76.97  15.00-180.00  128
  9  \w     39.00  86.00   0.50    0.50    --   65.75   0.00 -90.00   94
 10  \w     43.00  97.00   0.50    0.50    --   65.75   0.00 -30.00  108
 11  \w     49.00 108.00   0.50    1.00    --   76.97   0.00 -30.00  118
 12  \w     40.00  91.00   0.50    1.00    --   76.97-111.00  77.00  102
 13  \w     52.00  93.00   0.50    1.00    --   76.97-125.00 150.00   82
 14  \w     73.00  98.00   0.50    0.50    --   73.19-125.00 120.00   50
 15  \w     55.00 102.00   0.50    1.00    --   76.97-125.00  60.00   94
 16  \w     42.00  71.00   0.50    1.00    --   76.97-125.00  30.00   58
 17  \w     36.00 101.00   0.50    1.00    --   76.97-125.00 -30.00  130
 18  \w     31.00  63.00   0.50    0.50    --   65.75-125.00 -60.00   64
 19  \w     52.00 102.00   0.50    1.00    --   76.97-125.00   0.00  100
 20  \w     42.00 100.00   0.50    1.00    --   76.97-125.00 -60.00  116
 21  \w     37.00 101.00   0.50    1.00    --   76.97-125.00 -90.00  128
 22  \w     36.00 101.00   0.50    1.00    --   76.97-125.00-150.00  130
 23  \w     49.00 102.00   0.50    1.00    --   76.97-125.00-180.00  106
 24  \w     71.00 102.00   0.50    1.00    --   76.97-125.00-120.00   62
 25  \w     41.00  66.00   0.50    1.00    --   76.97-125.00-120.00   50
 26  \w     76.00 102.00   0.50    1.00    --   76.97-125.00  30.00   52
 27  \w     38.00  63.00   0.50    0.50    --   73.19-111.00  77.00   50
 28  \w     35.00  79.00   0.50    0.50    --   65.75-111.00  77.00   88
 29  \w     36.00 102.00   0.50    1.00    --   76.97-125.00 120.00  132
 30  \w   -111.00 -62.00   0.50    0.50    --  -73.25 147.00 125.61   98
 31  \w   -108.00 -79.00   0.50    0.50    --  -73.25 146.00  73.70   58
 32  \w    -64.00 -38.00   0.50    0.50    --  -67.30 125.00  60.00   52
 33  \w    -80.00 -55.00   0.50    0.50    --  -67.30 111.00 171.00   50
 34  \w    -92.00 -28.00   0.50    0.50    --  -67.30 125.00 -60.00  128
 35  \w    -92.00 -46.00   0.50    0.50    --  -67.30 125.00 -90.00   92
 36  \w    -92.00 -58.00   0.50    0.50    --  -67.30 125.00-120.00   68
;
_diffrn_measurement_device 'four-circle diffractometer'
_diffrn_measurement_device_type 'XtaLAB Synergy R, DW system, HyPix-Arc 150'
_diffrn_measurement_method '\w scans'
_diffrn_orient_matrix_type 'CrysAlisPro convention (1999,Acta A55,543-557)'
_diffrn_orient_matrix_UB_11 -0.0770561000
_diffrn_orient_matrix_UB_12 0.0944699000
_diffrn_orient_matrix_UB_13 0.0738742000
_diffrn_orient_matrix_UB_21 -0.0943365000
_diffrn_orient_matrix_UB_22 -0.1370443000
_diffrn_orient_matrix_UB_23 0.0118288000
_diffrn_orient_matrix_UB_31 0.1412205000
_diffrn_orient_matrix_UB_32 0.0345936000
_diffrn_orient_matrix_UB_33 0.1602057000
_diffrn_radiation_monochromator mirror
_diffrn_radiation_probe x-ray
_diffrn_radiation_type 'Cu K\a'
_diffrn_radiation_wavelength 1.54184
_diffrn_reflns_av_R_equivalents 0.0085
_diffrn_reflns_av_unetI/netI 0.0094
_diffrn_reflns_Laue_measured_fraction_full 0.995
_diffrn_reflns_Laue_measured_fraction_max 0.976
_diffrn_reflns_limit_h_max 11
_diffrn_reflns_limit_h_min -11
_diffrn_reflns_limit_k_max 12
_diffrn_reflns_limit_k_min -12
_diffrn_reflns_limit_l_max 12
_diffrn_reflns_limit_l_min -11
_diffrn_reflns_number 12419
_diffrn_reflns_point_group_measured_fraction_full 0.995
_diffrn_reflns_point_group_measured_fraction_max 0.976
_diffrn_reflns_theta_full 67.684
_diffrn_reflns_theta_max 75.125
_diffrn_reflns_theta_min 4.880
_diffrn_source 'Rotating-anode X-ray tube'
_diffrn_source_type 'Rigaku (Cu) X-ray Source'
_exptl_absorpt_coefficient_mu 0.783
_exptl_absorpt_correction_T_max 1.000
_exptl_absorpt_correction_T_min 0.685
_exptl_absorpt_correction_type gaussian
_exptl_absorpt_process_details
;
CrysAlisPro 1.171.41.113a (Rigaku Oxford Diffraction, 2021)
Numerical absorption correction based on Gaussian integration over
a multifaceted crystal model.
Empirical absorption correction using spherical harmonics
as implemented in SCALE3 ABSPACK scaling algorithm
;
_exptl_crystal_colour colourless
_exptl_crystal_colour_primary colourless
_exptl_crystal_density_diffrn 1.215
_exptl_crystal_description prism
_exptl_crystal_F_000 316
_exptl_crystal_size_max 0.31
_exptl_crystal_size_mid 0.07
_exptl_crystal_size_min 0.04
_refine_diff_density_max 0.232
_refine_diff_density_min -0.183
_refine_diff_density_rms 0.033
_refine_ls_extinction_coef 0.0030(5)
_refine_ls_extinction_expression Fc^*^=kFc[1+0.001xFc^2^\l^3^/sin(2\q)]^-1/4^
_refine_ls_extinction_method 'SHELXL-2018/3 (Sheldrick 2018)'
_refine_ls_goodness_of_fit_ref 1.060
_refine_ls_hydrogen_treatment constr
_refine_ls_matrix_type full
_refine_ls_number_parameters 196
_refine_ls_number_reflns 3276
_refine_ls_number_restraints 0
_refine_ls_restrained_S_all 1.060
_refine_ls_R_factor_all 0.0378
_refine_ls_R_factor_gt 0.0356
_refine_ls_shift/su_max 0.000
_refine_ls_shift/su_mean 0.000
_refine_ls_structure_factor_coef Fsqd
_refine_ls_weighting_details 'w=1/[\s^2^(Fo^2^)+(0.0433P)^2^+0.2384P] where P=(Fo^2^+2Fc^2^)/3'
_refine_ls_weighting_scheme calc
_refine_ls_wR_factor_gt 0.0931
_refine_ls_wR_factor_ref 0.0948
_reflns_Friedel_coverage 0.000
_reflns_number_gt 3033
_reflns_number_total 3276
_reflns_threshold_expression 'I > 2\s(I)'
_cod_data_source_file d2sc00294a2.cif
_cod_data_source_block jft-r478
_cod_depositor_comments
;
The following automatic conversions were performed:

data item '_exptl_absorpt_correction_type' value 'Gaussian' was
changed to 'gaussian' in accordance with the
/home/data/users/saulius/crontab/automatic-downloads/rss-feeds/RSC/lib/dictionaries/cif_core.dic
dictionary named 'cif_core.dic' version 2.4.2 last updated on
2011-04-26.

Automatic conversion script
Id: cif_fix_values 7556 2019-12-06 15:28:31Z antanas 
;
_cod_database_code 1566364
_shelx_shelxl_version_number 2018/3
_audit_contact_author 'Farzaneh Fadaei Tirani'
_chemical_oxdiff_formula 'C15 H21 F2 N3 O'
_shelx_space_group_comment
;
The symmetry employed for this shelxl refinement is uniquely defined
by the following loop, which should always be used as a source of
symmetry information in preference to the above space-group names.
They are only intended as comments.
;
_shelx_estimated_absorpt_t_max 0.969
_shelx_estimated_absorpt_t_min 0.793
_reflns_odcompleteness_completeness 98.11
_reflns_odcompleteness_iscentric 1
_reflns_odcompleteness_theta 74.33
_olex2_refinement_description
;
1. Fixed Uiso
 At 1.2 times of:
  All C(H) groups
 At 1.5 times of:
  All C(H,H,H) groups
2.a Ternary CH refined with riding coordinates:
 C10(H10), C13(H13)
2.b Aromatic/amide H refined with riding coordinates:
 C4(H4), C5(H5), C7(H7), C8(H8)
2.c Idealised Me refined as rotating group:
 C9(H9A,H9B,H9C), C11(H11A,H11B,H11C), C12(H12A,H12B,H12C), C14(H14A,H14B,
 H14C), C15(H15A,H15B,H15C)
;
_olex2_submission_special_instructions 'No special instructions were received'
_oxdiff_exptl_absorpt_empirical_details
;
Empirical correction (ABSPACK) includes:
- Absorption correction using spherical harmonics
- Frame scaling
- Detector area scaling
- B-factor correction
;
_oxdiff_exptl_absorpt_empirical_full_max 1.275
_oxdiff_exptl_absorpt_empirical_full_min 0.839

loop_
_space_group_symop_operation_xyz
'x, y, z'
'-x, -y, -z'

loop_
_atom_site_label
_atom_site_type_symbol
_atom_site_fract_x
_atom_site_fract_y
_atom_site_fract_z
_atom_site_U_iso_or_equiv
_atom_site_adp_type
_atom_site_occupancy
_atom_site_site_symmetry_order
_atom_site_calc_flag
_atom_site_refinement_flags_posn
_atom_site_refinement_flags_adp
_atom_site_refinement_flags_occupancy
_atom_site_disorder_assembly
_atom_site_disorder_group
F1 F 0.49832(8) 0.28352(8) 0.81733(9) 0.0406(2) Uani 1 1 d . . . . .
F2 F 0.31896(10) 0.07292(8) 0.64205(10) 0.0475(2) Uani 1 1 d . . . . .
O1 O 0.20355(12) 0.21152(9) 0.45655(10) 0.0423(2) Uani 1 1 d . . . . .
N1 N 0.34780(11) 0.43982(10) 0.66187(10) 0.0256(2) Uani 1 1 d . . . . .
N2 N 0.28940(10) 0.50105(9) 0.56150(10) 0.0248(2) Uani 1 1 d . . . . .
N3 N 0.33925(10) 0.64294(9) 0.61528(10) 0.0242(2) Uani 1 1 d . . . . .
C1 C 0.28697(13) 0.28751(12) 0.59096(13) 0.0281(2) Uani 1 1 d . . . . .
C2 C 0.33480(14) 0.21549(12) 0.71302(14) 0.0321(3) Uani 1 1 d . . . . .
C3 C 0.23680(13) 0.22019(12) 0.79587(13) 0.0277(2) Uani 1 1 d . . . . .
C4 C 0.10616(14) 0.09844(12) 0.75502(14) 0.0325(3) Uani 1 1 d . . . . .
H4 H 0.079623 0.008988 0.675512 0.039 Uiso 1 1 calc R U . . .
C5 C 0.01512(14) 0.10785(13) 0.83027(14) 0.0355(3) Uani 1 1 d . . . . .
H5 H -0.073753 0.024215 0.801572 0.043 Uiso 1 1 calc R U . . .
C6 C 0.05102(15) 0.23722(13) 0.94706(14) 0.0346(3) Uani 1 1 d . . . . .
C7 C 0.18103(14) 0.35898(13) 0.98529(13) 0.0332(3) Uani 1 1 d . . . . .
H7 H 0.206966 0.448767 1.064081 0.040 Uiso 1 1 calc R U . . .
C8 C 0.27245(13) 0.35124(12) 0.91072(13) 0.0298(2) Uani 1 1 d . . . . .
H8 H 0.359852 0.435494 0.937813 0.036 Uiso 1 1 calc R U . . .
C9 C -0.04623(19) 0.24672(17) 1.03081(19) 0.0519(4) Uani 1 1 d . . . . .
H9A H 0.013103 0.237661 1.130237 0.078 Uiso 1 1 calc R U . . .
H9B H -0.150632 0.166715 0.969638 0.078 Uiso 1 1 calc R U . . .
H9C H -0.064492 0.341973 1.047084 0.078 Uiso 1 1 calc R U . . .
C10 C 0.45487(14) 0.73466(12) 0.77838(13) 0.0323(3) Uani 1 1 d . . . . .
H10 H 0.504016 0.669080 0.829186 0.039 Uiso 1 1 calc R U . . .
C11 C 0.3625(2) 0.79325(17) 0.85548(16) 0.0529(4) Uani 1 1 d . . . . .
H11A H 0.314134 0.859159 0.808759 0.079 Uiso 1 1 calc R U . . .
H11B H 0.436706 0.847880 0.965142 0.079 Uiso 1 1 calc R U . . .
H11C H 0.276780 0.710615 0.842435 0.079 Uiso 1 1 calc R U . . .
C12 C 0.59092(17) 0.85495(15) 0.79288(17) 0.0488(4) Uani 1 1 d . . . . .
H12A H 0.641435 0.810855 0.735478 0.073 Uiso 1 1 calc R U . . .
H12B H 0.672012 0.906220 0.901290 0.073 Uiso 1 1 calc R U . . .
H12C H 0.547242 0.925503 0.751255 0.073 Uiso 1 1 calc R U . . .
C13 C 0.26243(13) 0.71182(12) 0.50391(13) 0.0291(2) Uani 1 1 d . . . . .
H13 H 0.294281 0.819371 0.562609 0.035 Uiso 1 1 calc R U . . .
C14 C 0.3259(2) 0.6979(2) 0.38998(18) 0.0567(4) Uani 1 1 d . . . . .
H14A H 0.443587 0.746193 0.444886 0.085 Uiso 1 1 calc R U . . .
H14B H 0.275592 0.745196 0.318178 0.085 Uiso 1 1 calc R U . . .
H14C H 0.299603 0.593287 0.333017 0.085 Uiso 1 1 calc R U . . .
C15 C 0.07970(16) 0.64749(18) 0.42748(19) 0.0517(4) Uani 1 1 d . . . . .
H15A H 0.044748 0.542112 0.367748 0.077 Uiso 1 1 calc R U . . .
H15B H 0.031071 0.698408 0.359123 0.077 Uiso 1 1 calc R U . . .
H15C H 0.045046 0.660322 0.506107 0.077 Uiso 1 1 calc R U . . .

loop_
_atom_site_aniso_label
_atom_site_aniso_U_11
_atom_site_aniso_U_22
_atom_site_aniso_U_33
_atom_site_aniso_U_23
_atom_site_aniso_U_13
_atom_site_aniso_U_12
F1 0.0263(3) 0.0493(4) 0.0505(4) 0.0263(4) 0.0174(3) 0.0136(3)
F2 0.0671(5) 0.0273(4) 0.0689(5) 0.0207(4) 0.0449(5) 0.0261(4)
O1 0.0505(5) 0.0260(4) 0.0342(5) 0.0013(4) 0.0147(4) 0.0046(4)
N1 0.0244(4) 0.0215(4) 0.0277(5) 0.0071(4) 0.0107(4) 0.0074(3)
N2 0.0217(4) 0.0227(4) 0.0267(4) 0.0057(3) 0.0109(4) 0.0067(3)
N3 0.0227(4) 0.0212(4) 0.0246(4) 0.0062(3) 0.0091(4) 0.0065(3)
C1 0.0254(5) 0.0228(5) 0.0327(6) 0.0053(4) 0.0141(5) 0.0068(4)
C2 0.0313(6) 0.0228(5) 0.0418(6) 0.0103(5) 0.0168(5) 0.0112(4)
C3 0.0247(5) 0.0242(5) 0.0309(6) 0.0109(4) 0.0097(4) 0.0083(4)
C4 0.0327(6) 0.0210(5) 0.0356(6) 0.0068(4) 0.0127(5) 0.0051(4)
C5 0.0302(6) 0.0272(6) 0.0414(7) 0.0114(5) 0.0145(5) 0.0016(4)
C6 0.0327(6) 0.0348(6) 0.0359(6) 0.0134(5) 0.0165(5) 0.0091(5)
C7 0.0329(6) 0.0278(6) 0.0283(6) 0.0043(4) 0.0102(5) 0.0058(5)
C8 0.0231(5) 0.0246(5) 0.0300(6) 0.0068(4) 0.0063(4) 0.0023(4)
C9 0.0559(9) 0.0501(8) 0.0594(9) 0.0180(7) 0.0396(8) 0.0129(7)
C10 0.0347(6) 0.0227(5) 0.0245(5) 0.0048(4) 0.0049(5) 0.0050(4)
C11 0.0716(10) 0.0489(8) 0.0347(7) 0.0062(6) 0.0283(7) 0.0182(7)
C12 0.0350(7) 0.0376(7) 0.0447(8) 0.0092(6) 0.0035(6) -0.0040(5)
C13 0.0284(5) 0.0293(5) 0.0294(6) 0.0132(4) 0.0115(5) 0.0111(4)
C14 0.0641(10) 0.0863(12) 0.0467(8) 0.0393(8) 0.0356(8) 0.0401(9)
C15 0.0291(6) 0.0603(9) 0.0661(10) 0.0399(8) 0.0125(6) 0.0174(6)

loop_
_atom_type_symbol
_atom_type_description
_atom_type_scat_dispersion_real
_atom_type_scat_dispersion_imag
_atom_type_scat_source
C C 0.0181 0.0091 'International Tables Vol C Tables 4.2.6.8 and 6.1.1.4'
H H 0.0000 0.0000 'International Tables Vol C Tables 4.2.6.8 and 6.1.1.4'
F F 0.0727 0.0534 'International Tables Vol C Tables 4.2.6.8 and 6.1.1.4'
N N 0.0311 0.0180 'International Tables Vol C Tables 4.2.6.8 and 6.1.1.4'
O O 0.0492 0.0322 'International Tables Vol C Tables 4.2.6.8 and 6.1.1.4'

loop_
_exptl_crystal_face_index_h
_exptl_crystal_face_index_k
_exptl_crystal_face_index_l
_exptl_crystal_face_perp_dist
2 -1 -2 0.0238
-2 1 2 0.0114
1 0 0 0.1175
-1 -1 1 0.0396
1 1 -1 0.0340
0 -1 0 0.0395
0 1 0 0.0144
-1 -1 2 0.0782
-5 -3 4 0.0293
0 -2 1 0.0791
1 -2 0 0.0682
0 1 -2 0.1227

loop_
_geom_angle_atom_site_label_1
_geom_angle_atom_site_label_2
_geom_angle_atom_site_label_3
_geom_angle
_geom_angle_site_symmetry_1
_geom_angle_site_symmetry_3
_geom_angle_publ_flag
N2 N1 C1 110.08(9) . . ?
N3 N2 N1 115.20(8) . . ?
N2 N3 C10 124.04(9) . . ?
N2 N3 C13 115.03(8) . . ?
C10 N3 C13 120.77(8) . . ?
O1 C1 N1 129.90(11) . . ?
O1 C1 C2 120.21(10) . . ?
N1 C1 C2 109.84(9) . . ?
F1 C2 C1 109.37(9) . . ?
F1 C2 C3 110.07(9) . . ?
F2 C2 F1 105.13(9) . . ?
F2 C2 C1 108.08(9) . . ?
F2 C2 C3 110.50(9) . . ?
C3 C2 C1 113.34(9) . . ?
C4 C3 C2 121.37(10) . . ?
C8 C3 C2 119.20(10) . . ?
C8 C3 C4 119.35(11) . . ?
C3 C4 H4 120.0 . . ?
C5 C4 C3 119.96(11) . . ?
C5 C4 H4 120.0 . . ?
C4 C5 H5 119.3 . . ?
C4 C5 C6 121.34(11) . . ?
C6 C5 H5 119.3 . . ?
C5 C6 C7 118.03(11) . . ?
C5 C6 C9 121.36(11) . . ?
C7 C6 C9 120.61(12) . . ?
C6 C7 H7 119.4 . . ?
C8 C7 C6 121.21(11) . . ?
C8 C7 H7 119.4 . . ?
C3 C8 H8 120.0 . . ?
C7 C8 C3 120.09(10) . . ?
C7 C8 H8 120.0 . . ?
C6 C9 H9A 109.5 . . ?
C6 C9 H9B 109.5 . . ?
C6 C9 H9C 109.5 . . ?
H9A C9 H9B 109.5 . . ?
H9A C9 H9C 109.5 . . ?
H9B C9 H9C 109.5 . . ?
N3 C10 H10 107.7 . . ?
N3 C10 C11 108.91(10) . . ?
N3 C10 C12 111.22(10) . . ?
C11 C10 H10 107.7 . . ?
C11 C10 C12 113.34(11) . . ?
C12 C10 H10 107.7 . . ?
C10 C11 H11A 109.5 . . ?
C10 C11 H11B 109.5 . . ?
C10 C11 H11C 109.5 . . ?
H11A C11 H11B 109.5 . . ?
H11A C11 H11C 109.5 . . ?
H11B C11 H11C 109.5 . . ?
C10 C12 H12A 109.5 . . ?
C10 C12 H12B 109.5 . . ?
C10 C12 H12C 109.5 . . ?
H12A C12 H12B 109.5 . . ?
H12A C12 H12C 109.5 . . ?
H12B C12 H12C 109.5 . . ?
N3 C13 H13 107.6 . . ?
N3 C13 C14 110.28(10) . . ?
N3 C13 C15 110.60(9) . . ?
C14 C13 H13 107.6 . . ?
C14 C13 C15 112.82(12) . . ?
C15 C13 H13 107.6 . . ?
C13 C14 H14A 109.5 . . ?
C13 C14 H14B 109.5 . . ?
C13 C14 H14C 109.5 . . ?
H14A C14 H14B 109.5 . . ?
H14A C14 H14C 109.5 . . ?
H14B C14 H14C 109.5 . . ?
C13 C15 H15A 109.5 . . ?
C13 C15 H15B 109.5 . . ?
C13 C15 H15C 109.5 . . ?
H15A C15 H15B 109.5 . . ?
H15A C15 H15C 109.5 . . ?
H15B C15 H15C 109.5 . . ?

loop_
_geom_bond_atom_site_label_1
_geom_bond_atom_site_label_2
_geom_bond_distance
_geom_bond_site_symmetry_2
_geom_bond_publ_flag
F1 C2 1.3873(14) . ?
F2 C2 1.3675(13) . ?
O1 C1 1.2084(14) . ?
N1 N2 1.3064(13) . ?
N1 C1 1.3860(13) . ?
N2 N3 1.2859(12) . ?
N3 C10 1.4823(13) . ?
N3 C13 1.4836(14) . ?
C1 C2 1.5426(16) . ?
C2 C3 1.5022(16) . ?
C3 C4 1.3929(15) . ?
C3 C8 1.3916(16) . ?
C4 H4 0.9500 . ?
C4 C5 1.3830(17) . ?
C5 H5 0.9500 . ?
C5 C6 1.3902(17) . ?
C6 C7 1.3970(17) . ?
C6 C9 1.5047(18) . ?
C7 H7 0.9500 . ?
C7 C8 1.3798(17) . ?
C8 H8 0.9500 . ?
C9 H9A 0.9800 . ?
C9 H9B 0.9800 . ?
C9 H9C 0.9800 . ?
C10 H10 1.0000 . ?
C10 C11 1.5144(19) . ?
C10 C12 1.5164(18) . ?
C11 H11A 0.9800 . ?
C11 H11B 0.9800 . ?
C11 H11C 0.9800 . ?
C12 H12A 0.9800 . ?
C12 H12B 0.9800 . ?
C12 H12C 0.9800 . ?
C13 H13 1.0000 . ?
C13 C14 1.5119(17) . ?
C13 C15 1.5146(17) . ?
C14 H14A 0.9800 . ?
C14 H14B 0.9800 . ?
C14 H14C 0.9800 . ?
C15 H15A 0.9800 . ?
C15 H15B 0.9800 . ?
C15 H15C 0.9800 . ?

loop_
_geom_torsion_atom_site_label_1
_geom_torsion_atom_site_label_2
_geom_torsion_atom_site_label_3
_geom_torsion_atom_site_label_4
_geom_torsion
_geom_torsion_site_symmetry_1
_geom_torsion_site_symmetry_2
_geom_torsion_site_symmetry_3
_geom_torsion_site_symmetry_4
_geom_torsion_publ_flag
F1 C2 C3 C4 -137.95(11) . . . . ?
F1 C2 C3 C8 45.26(13) . . . . ?
F2 C2 C3 C4 -22.27(15) . . . . ?
F2 C2 C3 C8 160.94(10) . . . . ?
O1 C1 C2 F1 134.86(11) . . . . ?
O1 C1 C2 F2 20.91(14) . . . . ?
O1 C1 C2 C3 -101.92(12) . . . . ?
N1 N2 N3 C10 0.18(14) . . . . ?
N1 N2 N3 C13 -175.15(8) . . . . ?
N1 C1 C2 F1 -47.42(12) . . . . ?
N1 C1 C2 F2 -161.37(9) . . . . ?
N1 C1 C2 C3 75.80(11) . . . . ?
N2 N1 C1 O1 6.16(16) . . . . ?
N2 N1 C1 C2 -171.28(8) . . . . ?
N2 N3 C10 C11 -103.47(12) . . . . ?
N2 N3 C10 C12 130.91(11) . . . . ?
N2 N3 C13 C14 -73.44(13) . . . . ?
N2 N3 C13 C15 52.05(13) . . . . ?
C1 N1 N2 N3 -179.50(8) . . . . ?
C1 C2 C3 C4 99.21(12) . . . . ?
C1 C2 C3 C8 -77.58(13) . . . . ?
C2 C3 C4 C5 -177.90(11) . . . . ?
C2 C3 C8 C7 178.22(10) . . . . ?
C3 C4 C5 C6 -0.01(19) . . . . ?
C4 C3 C8 C7 1.37(17) . . . . ?
C4 C5 C6 C7 0.87(19) . . . . ?
C4 C5 C6 C9 -178.94(12) . . . . ?
C5 C6 C7 C8 -0.61(18) . . . . ?
C6 C7 C8 C3 -0.50(18) . . . . ?
C8 C3 C4 C5 -1.12(17) . . . . ?
C9 C6 C7 C8 179.19(12) . . . . ?
C10 N3 C13 C14 111.07(13) . . . . ?
C10 N3 C13 C15 -123.44(12) . . . . ?
C13 N3 C10 C11 71.60(13) . . . . ?
C13 N3 C10 C12 -54.02(14) . . . . ?

loop_
_exptl_oxdiff_crystal_face_indexfrac_h
_exptl_oxdiff_crystal_face_indexfrac_k
_exptl_oxdiff_crystal_face_indexfrac_l
_exptl_oxdiff_crystal_face_x
_exptl_oxdiff_crystal_face_y
_exptl_oxdiff_crystal_face_z
2.0005 -0.9968 -2.0000 -0.3961 -0.0758 -0.0724
-2.0005 0.9968 2.0000 0.3961 0.0758 0.0724
0.9991 0.0008 0.0006 -0.0769 -0.0944 0.1412
-0.9982 -1.0007 0.9982 0.0561 0.2431 -0.0157
0.9982 1.0007 -0.9982 -0.0561 -0.2431 0.0157
0.0014 -0.9994 -0.0012 -0.0946 0.1368 -0.0346
-0.0014 0.9994 0.0012 0.0946 -0.1368 0.0346
-0.9987 -1.0011 1.9982 0.1300 0.2550 0.1445
-4.9933 -3.0041 3.9934 0.3960 0.9300 -0.1693
0.0023 -1.9993 0.9977 -0.1153 0.2856 0.0910
1.0018 -1.9980 -0.0017 -0.2661 0.1793 0.0721
-0.0004 1.0003 -1.9989 -0.0531 -0.1607 -0.2857
